data_1541125
loop_
_publ_author_name
'Petrova, I.V.'
'Kuznetsov, A.I.'
'Pobedimskaya, E.A.'
'Belokoneva, E.L.'
'Simonov, M.A.'
'Belov, N.V.'

_publ_section_title
;
 Crystal structure of boulangerite
;
_journal_name_full 'Doklady Akademii Nauk SSSR'
_journal_page_first 337
_journal_page_last 340
_journal_volume 242
_journal_year 1978
_chemical_formula_sum 'Pb5 S11 Sb4'
_chemical_name_systematic 'Pb5 Sb4 S11'
_space_group_IT_number 62
_symmetry_space_group_name_Hall '-P 2ac 2n'
_symmetry_space_group_name_H-M 'P n m a'
_cell_angle_alpha 90
_cell_angle_beta 90
_cell_angle_gamma 90
_cell_formula_units_Z 4
_cell_length_a 23.51
_cell_length_b 4.036
_cell_length_c 21.24
_cell_volume 2015.386
_citation_journal_id_ASTM DANKAS
_cod_data_source_file Petrova_DANKAS_1978_342.cif
_cod_data_source_block Pb5S11Sb4
_cod_database_code 1541125

loop_
_symmetry_equiv_pos_as_xyz
x,y,z
-x+1/2,-y,z+1/2
x+1/2,-y+1/2,-z+1/2
-x,y+1/2,-z
-x,-y,-z
x-1/2,y,-z-1/2
-x-1/2,y-1/2,z-1/2
x,-y-1/2,z

loop_
_atom_site_label
_atom_site_type_symbol
_atom_site_fract_x
_atom_site_fract_y
_atom_site_fract_z
_atom_site_occupancy
_atom_site_U_iso_or_equiv
Pb2 Pb+2 0.9019 0.25 0.8694 0.6 0.0
S2 S-2 0.75 0.25 0.722 1 0.0
S8 S-2 0.372 0.25 0.33 1 0.0
S10 S-2 0.557 0.25 0.986 1 0.0
Sb5 Sb+3 0.7047 0.25 0.6202 1 0.0
Pb7 Pb+2 0.323 0.25 0.2067 1 0.0
S6 S-2 0.706 0.25 0.903 1 0.0
S3 S-2 0.864 0.25 0.987 1 0.0
S4 S-2 0.584 0.25 0.814 1 0.0
Pb3 Pb+2 0.2323 0.25 0.0469 0.5 0.0
Sb6 Sb+3 0.5386 0.25 0.7123 1 0.0
S7 S-2 0.173 0.25 0.156 1 0.0
Pb6 Pb+2 0.1602 0.25 0.3065 1 0.0
S9 S-2 0.221 0.25 0.419 1 0.0
Pb4 Pb+2 0.8712 0.25 0.5135 0.45 0.0
S11 S-2 0.911 0.25 0.625 1 0.0
Pb1 Pb+2 0.5678 0.25 0.5412 0.45 0.0
Sb1 Sb+3 0.5678 0.25 0.5412 0.55 0.0
Sb2 Sb+3 0.9019 0.25 0.8694 0.4 0.0
Sb3 Sb+3 0.2323 0.25 0.0469 0.5 0.0
Pb5 Pb+2 0.9989 0.25 0.3823 1 0.0
Sb4 Sb+3 0.8712 0.25 0.5135 0.55 0.0
S1 S-2 0.17 0.25 0.071 1 0.0
S5 S-2 0.032 0.25 0.246 1 0.0
